data_7050788
loop_
_publ_author_name
'Du, Miao'
'Guo, Ya-Mei'
'Bu, Xian-He'
'Ribas, Joan'
'Monfort, Montserrat'

_publ_section_title
;
 Ferromagnetic coupling in a unique Cu(II) metallacyclophane with
 functionalized diazamesocyclic ligands formed by Cu(II)-directed
 self-assembly: magneto-structural correlations for dichloro-bridged
 Cu(II) dinuclear complexes
;
_journal_issue 5
_journal_name_full 'New Journal of Chemistry'
_journal_page_first 645
_journal_paper_doi 10.1039/b110465a
_journal_volume 26
_journal_year 2002
_chemical_formula_sum 'C36 H50 Cl6 Cu2 N8 O8'
_chemical_formula_weight 1062.62
_chemical_name_systematic
; 
? 
;
_space_group_IT_number 14
_symmetry_cell_setting monoclinic
_symmetry_space_group_name_Hall '-P 2yn'
_symmetry_space_group_name_H-M 'P 1 21/n 1'
_atom_sites_solution_hydrogens geom
_atom_sites_solution_primary direct
_atom_sites_solution_secondary difmap
_audit_creation_method SHELXL-97
_cell_angle_alpha 90.00
_cell_angle_beta 106.411(6)
_cell_angle_gamma 90.00
_cell_formula_units_Z 2
_cell_length_a 8.916(3)
_cell_length_b 19.774(5)
_cell_length_c 13.027(4)
_cell_measurement_temperature 293(2)
_cell_volume 2203.2(11)
_computing_cell_refinement 'Bruker SMART'
_computing_data_collection 'Bruker SMART'
_computing_data_reduction 'Bruker SHELXTL'
_computing_molecular_graphics 'Bruker SHELXTL'
_computing_publication_material 'Bruker SHELXTL'
_computing_structure_refinement 'SHELXL-97 (Sheldrick, 1997)'
_computing_structure_solution 'SHELXS-97 (Sheldrick, 1990)'
_diffrn_ambient_temperature 293(2)
_diffrn_measured_fraction_theta_full 0.987
_diffrn_measured_fraction_theta_max 0.987
_diffrn_measurement_device_type 'CCD area detector'
_diffrn_measurement_method 'phi and omega scans'
_diffrn_radiation_monochromator graphite
_diffrn_radiation_source 'fine-focus sealed tube'
_diffrn_radiation_type MoK\a
_diffrn_radiation_wavelength 0.71073
_diffrn_reflns_av_R_equivalents 0.0819
_diffrn_reflns_av_sigmaI/netI 0.1413
_diffrn_reflns_limit_h_max 10
_diffrn_reflns_limit_h_min -6
_diffrn_reflns_limit_k_max 23
_diffrn_reflns_limit_k_min -21
_diffrn_reflns_limit_l_max 13
_diffrn_reflns_limit_l_min -15
_diffrn_reflns_number 8980
_diffrn_reflns_theta_full 25.03
_diffrn_reflns_theta_max 25.03
_diffrn_reflns_theta_min 2.48
_exptl_absorpt_coefficient_mu 1.388
_exptl_absorpt_correction_T_max 0.8188
_exptl_absorpt_correction_T_min 0.6809
_exptl_absorpt_correction_type none
_exptl_crystal_density_diffrn 1.602
_exptl_crystal_density_method 'not measured'
_exptl_crystal_F_000 1092
_exptl_crystal_size_max 0.30
_exptl_crystal_size_mid 0.20
_exptl_crystal_size_min 0.15
_refine_diff_density_max 0.771
_refine_diff_density_min -0.325
_refine_diff_density_rms 0.084
_refine_ls_extinction_method none
_refine_ls_goodness_of_fit_ref 0.955
_refine_ls_hydrogen_treatment mixed
_refine_ls_matrix_type full
_refine_ls_number_parameters 271
_refine_ls_number_reflns 3850
_refine_ls_number_restraints 0
_refine_ls_restrained_S_all 0.955
_refine_ls_R_factor_all 0.1447
_refine_ls_R_factor_gt 0.0661
_refine_ls_shift/su_max 0.026
_refine_ls_shift/su_mean 0.002
_refine_ls_structure_factor_coef Fsqd
_refine_ls_weighting_details 'calc w=1/[\s^2^(Fo^2^)+(0.0928P)^2^+0.0000P] where P=(Fo^2^+2Fc^2^)/3'
_refine_ls_weighting_scheme calc
_refine_ls_wR_factor_gt 0.1285
_refine_ls_wR_factor_ref 0.1684
_reflns_number_gt 1456
_reflns_number_total 3850
_reflns_threshold_expression >2sigma(I)
_cod_data_source_file b110465a.txt
_cod_data_source_block 1
_cod_depositor_comments
;
The following automatic conversions were performed:
'_symmetry_cell_setting' value 'Monoclinic' changed to 'monoclinic'
according to '/home/saulius/struct/CIF-dictionaries/cif_core.dic'
dictionary named 'cif_core.dic' version 2.4.1 from 2010-06-29.

Automatic conversion script
Id: cif_fix_enum 1527 2010-12-29 10:47:43Z saulius 
;
_cod_original_cell_volume 2203.1(11)
_cod_original_sg_symbol_H-M P21/n
_cod_database_code 7050788

loop_
_symmetry_equiv_pos_as_xyz
'x, y, z'
'-x+1/2, y+1/2, -z+1/2'
'-x, -y, -z'
'x-1/2, -y-1/2, z-1/2'

loop_
_atom_site_label
_atom_site_type_symbol
_atom_site_fract_x
_atom_site_fract_y
_atom_site_fract_z
_atom_site_U_iso_or_equiv
_atom_site_adp_type
_atom_site_occupancy
_atom_site_symmetry_multiplicity
_atom_site_calc_flag
_atom_site_refinement_flags
_atom_site_disorder_assembly
_atom_site_disorder_group
Cu1 Cu 1.01822(11) 0.08125(5) 0.58443(8) 0.0687(4) Uani 1 1 d . . .
Cl1 Cl 0.9445(3) 0.11493(11) 0.72927(17) 0.0822(7) Uani 1 1 d . . .
Cl2 Cl 1.1123(2) 0.05507(10) 0.44271(16) 0.0702(6) Uani 1 1 d . . .
N1 N 0.8153(7) 0.1168(3) 0.4863(5) 0.0607(17) Uani 1 1 d . . .
N2 N 0.3011(7) 0.1721(3) 0.2050(5) 0.0697(19) Uani 1 1 d . . .
N3 N 0.2614(10) 0.0548(4) 0.1065(8) 0.106(3) Uani 1 1 d . . .
N4 N 1.2278(7) 0.0568(3) 0.6809(5) 0.0630(18) Uani 1 1 d . . .
C1 C 0.8154(9) 0.1623(4) 0.4091(6) 0.063(2) Uani 1 1 d . . .
H1A H 0.9099 0.1740 0.3969 0.075 Uiso 1 1 calc R . .
C2 C 0.6777(12) 0.1923(4) 0.3468(6) 0.079(3) Uani 1 1 d . . .
H2A H 0.6808 0.2241 0.2948 0.095 Uiso 1 1 calc R . .
C3 C 0.5368(10) 0.1741(4) 0.3638(7) 0.073(3) Uani 1 1 d . . .
C4 C 0.5393(10) 0.1267(5) 0.4431(7) 0.078(3) Uani 1 1 d . . .
H4A H 0.4465 0.1137 0.4567 0.094 Uiso 1 1 calc R . .
C5 C 0.6754(10) 0.0998(4) 0.5000(7) 0.074(2) Uani 1 1 d . . .
H5A H 0.6734 0.0676 0.5517 0.089 Uiso 1 1 calc R . .
C6 C 0.3881(11) 0.2099(4) 0.3008(8) 0.115(4) Uani 1 1 d . . .
H6A H 0.3209 0.2166 0.3470 0.138 Uiso 1 1 calc R . .
H6B H 0.4152 0.2541 0.2791 0.138 Uiso 1 1 calc R . .
C7 C 0.322(2) 0.1995(5) 0.1134(10) 0.196(8) Uani 1 1 d . . .
H7A H 0.4330 0.2063 0.1247 0.235 Uiso 1 1 calc R . .
H7B H 0.2731 0.2438 0.1037 0.235 Uiso 1 1 calc R . .
C8 C 0.2603(17) 0.1609(5) 0.0106(8) 0.142(5) Uani 1 1 d . . .
H8A H 0.1515 0.1734 -0.0196 0.171 Uiso 1 1 calc R . .
H8B H 0.3162 0.1766 -0.0388 0.171 Uiso 1 1 calc R . .
C9 C 0.2685(17) 0.0876(6) 0.0129(11) 0.139(5) Uani 1 1 d . . .
H9A H 0.1836 0.0706 -0.0456 0.167 Uiso 1 1 calc R . .
H9B H 0.3654 0.0745 -0.0015 0.167 Uiso 1 1 calc R . .
C10 C 0.088(2) 0.0611(9) 0.1044(17) 0.216(9) Uani 1 1 d . . .
H10A H 0.0273 0.0697 0.0311 0.260 Uiso 1 1 calc R . .
H10B H 0.0543 0.0177 0.1248 0.260 Uiso 1 1 calc R . .
C11 C 0.0484(14) 0.1117(9) 0.1705(13) 0.151(5) Uani 1 1 d . . .
H11A H 0.0623 0.0916 0.2404 0.182 Uiso 1 1 calc R . .
H11B H -0.0625 0.1207 0.1414 0.182 Uiso 1 1 calc R . .
C12 C 0.1271(15) 0.1769(9) 0.1877(12) 0.193(8) Uani 1 1 d . . .
H12A H 0.1074 0.1984 0.2496 0.231 Uiso 1 1 calc R . .
H12B H 0.0827 0.2055 0.1261 0.231 Uiso 1 1 calc R . .
C13 C 0.3093(15) -0.0145(6) 0.1171(11) 0.206(8) Uani 1 1 d . . .
H13A H 0.2969 -0.0329 0.0461 0.247 Uiso 1 1 calc R . .
H13B H 0.2399 -0.0393 0.1488 0.247 Uiso 1 1 calc R . .
C14 C 1.2576(9) -0.0022(4) 0.7248(7) 0.072(2) Uani 1 1 d . . .
H14A H 1.1774 -0.0339 0.7114 0.086 Uiso 1 1 calc R . .
C15 C 1.4019(11) -0.0203(4) 0.7902(8) 0.101(4) Uani 1 1 d . . .
H15A H 1.4184 -0.0640 0.8175 0.121 Uiso 1 1 calc R . .
C16 C 1.5228(10) 0.0264(5) 0.8157(8) 0.108(4) Uani 1 1 d . . .
C17 C 1.4907(11) 0.0882(5) 0.7689(10) 0.125(5) Uani 1 1 d . . .
H17A H 1.5681 0.1211 0.7802 0.150 Uiso 1 1 calc R . .
C18 C 1.3448(11) 0.1010(4) 0.7058(8) 0.092(3) Uani 1 1 d . . .
H18A H 1.3246 0.1444 0.6774 0.110 Uiso 1 1 calc R . .
Cl3 Cl 0.1925(4) 0.27680(18) 0.5216(3) 0.1150(10) Uani 1 1 d . . .
O1 O 0.3368(12) 0.2507(6) 0.5399(10) 0.216(5) Uani 1 1 d . . .
O2 O 0.1241(12) 0.2263(4) 0.5769(8) 0.163(3) Uani 1 1 d . . .
O3 O 0.0928(11) 0.2678(4) 0.4122(8) 0.162(3) Uani 1 1 d . . .
O4 O 0.1768(13) 0.3404(5) 0.5592(9) 0.199(4) Uani 1 1 d . . .

loop_
_atom_site_aniso_label
_atom_site_aniso_U_11
_atom_site_aniso_U_22
_atom_site_aniso_U_33
_atom_site_aniso_U_23
_atom_site_aniso_U_13
_atom_site_aniso_U_12
Cu1 0.0522(6) 0.0837(7) 0.0619(7) 0.0028(5) 0.0024(5) 0.0166(5)
Cl1 0.0813(15) 0.0902(15) 0.0729(15) 0.0017(12) 0.0182(12) 0.0181(13)
Cl2 0.0586(12) 0.0747(13) 0.0727(14) -0.0020(11) 0.0111(10) 0.0035(10)
N1 0.044(4) 0.070(4) 0.065(5) 0.002(4) 0.010(3) 0.010(3)
N2 0.048(4) 0.081(5) 0.062(4) -0.002(4) -0.014(3) 0.010(3)
N3 0.080(6) 0.071(6) 0.119(7) 0.000(5) -0.051(5) 0.027(4)
N4 0.060(4) 0.056(4) 0.061(4) -0.001(3) -0.003(3) 0.008(4)
C1 0.061(5) 0.065(5) 0.057(5) 0.000(4) 0.009(4) -0.014(4)
C2 0.102(8) 0.065(6) 0.055(6) 0.004(4) -0.003(5) -0.011(6)
C3 0.055(6) 0.053(5) 0.092(7) -0.015(5) -0.011(5) 0.015(4)
C4 0.049(5) 0.095(7) 0.082(6) 0.012(6) 0.007(5) 0.011(5)
C5 0.064(6) 0.081(6) 0.075(6) 0.017(5) 0.015(5) 0.011(5)
C6 0.093(7) 0.080(6) 0.126(9) -0.022(6) -0.043(7) 0.032(6)
C7 0.45(3) 0.071(7) 0.114(10) -0.005(7) 0.153(14) -0.040(11)
C8 0.274(16) 0.066(7) 0.081(8) 0.008(6) 0.040(9) -0.006(8)
C9 0.194(14) 0.108(10) 0.134(12) -0.055(9) 0.077(10) -0.041(9)
C10 0.160(17) 0.179(16) 0.34(3) -0.102(17) 0.122(16) -0.082(12)
C11 0.074(8) 0.201(15) 0.173(14) 0.039(12) 0.023(9) -0.009(10)
C12 0.099(10) 0.30(2) 0.197(15) -0.143(14) 0.063(10) -0.084(12)
C13 0.165(11) 0.078(8) 0.257(16) -0.019(9) -0.134(11) 0.021(8)
C14 0.058(5) 0.061(6) 0.082(6) -0.004(5) -0.005(5) -0.004(5)
C15 0.108(8) 0.038(5) 0.117(8) 0.004(5) -0.032(6) 0.008(5)
C16 0.086(7) 0.049(5) 0.130(8) -0.014(5) -0.066(6) 0.020(5)
C17 0.064(6) 0.062(6) 0.203(12) -0.003(7) -0.036(7) -0.008(5)
C18 0.072(7) 0.063(6) 0.123(8) 0.036(5) 0.000(6) 0.005(5)
Cl3 0.108(3) 0.108(3) 0.132(3) -0.025(2) 0.039(2) -0.002(2)
O1 0.119(8) 0.195(10) 0.299(14) -0.044(9) 0.003(8) -0.012(7)
O2 0.192(9) 0.106(6) 0.176(9) 0.010(6) 0.024(7) -0.002(6)
O3 0.161(8) 0.155(7) 0.157(8) 0.019(6) 0.026(7) -0.030(6)
O4 0.236(11) 0.130(7) 0.237(11) -0.052(8) 0.077(9) -0.029(7)

loop_
_atom_type_symbol
_atom_type_description
_atom_type_scat_dispersion_real
_atom_type_scat_dispersion_imag
_atom_type_scat_source
C C 0.0033 0.0016 'International Tables Vol C Tables 4.2.6.8 and 6.1.1.4'
H H 0.0000 0.0000 'International Tables Vol C Tables 4.2.6.8 and 6.1.1.4'
N N 0.0061 0.0033 'International Tables Vol C Tables 4.2.6.8 and 6.1.1.4'
O O 0.0106 0.0060 'International Tables Vol C Tables 4.2.6.8 and 6.1.1.4'
Cu Cu 0.3201 1.2651 'International Tables Vol C Tables 4.2.6.8 and 6.1.1.4'
Cl Cl 0.1484 0.1585 'International Tables Vol C Tables 4.2.6.8 and 6.1.1.4'

loop_
_geom_angle_atom_site_label_1
_geom_angle_atom_site_label_2
_geom_angle_atom_site_label_3
_geom_angle
_geom_angle_site_symmetry_1
_geom_angle_site_symmetry_3
_geom_angle_publ_flag
N4 Cu1 N1 173.5(3) . . ?
N4 Cu1 Cl1 89.2(2) . . ?
N1 Cu1 Cl1 90.4(2) . . ?
N4 Cu1 Cl2 87.8(2) . . ?
N1 Cu1 Cl2 92.0(2) . . ?
Cl1 Cu1 Cl2 174.27(9) . . ?
Cl1 Cu1 Cl2 100.0(4) . . 3756
Cl2 Cu1 Cl2 85.3(2) . . 3756
N1 Cu1 Cl2 89.4(2) . . 3756
N4 Cu1 Cl2 97.1(2) . . 3756
C1 N1 C5 117.3(7) . . ?
C1 N1 Cu1 120.9(5) . . ?
C5 N1 Cu1 121.6(6) . . ?
C7 N2 C6 111.7(9) . . ?
C7 N2 C12 103.3(11) . . ?
C6 N2 C12 111.6(8) . . ?
C9 N3 C13 116.3(12) . . ?
C9 N3 C10 103.8(11) . . ?
C13 N3 C10 110.5(11) . . ?
C14 N4 C18 115.9(6) . . ?
C14 N4 Cu1 122.4(6) . . ?
C18 N4 Cu1 121.6(6) . . ?
N1 C1 C2 122.0(8) . . ?
C3 C2 C1 119.0(8) . . ?
C2 C3 C4 118.0(7) . . ?
C2 C3 C6 119.0(9) . . ?
C4 C3 C6 122.9(9) . . ?
C5 C4 C3 120.0(8) . . ?
C4 C5 N1 123.6(8) . . ?
N2 C6 C3 112.9(6) . . ?
N2 C7 C8 118.1(10) . . ?
C9 C8 C7 119.0(10) . . ?
N3 C9 C8 117.9(9) . . ?
C11 C10 N3 117.6(12) . . ?
C10 C11 C12 121.6(13) . . ?
C11 C12 N2 113.5(13) . . ?
N3 C13 C16 114.9(8) . 3_756 ?
N4 C14 C15 123.3(8) . . ?
C14 C15 C16 120.2(7) . . ?
C17 C16 C15 116.1(7) . . ?
C17 C16 C13 116.4(9) . 3_756 ?
C15 C16 C13 127.3(8) . 3_756 ?
C18 C17 C16 119.1(8) . . ?
N4 C18 C17 125.3(8) . . ?
O1 Cl3 O4 118.6(7) . . ?
O1 Cl3 O2 99.3(7) . . ?
O4 Cl3 O2 110.6(6) . . ?
O1 Cl3 O3 114.4(7) . . ?
O4 Cl3 O3 111.3(7) . . ?
O2 Cl3 O3 100.1(5) . . ?

loop_
_geom_bond_atom_site_label_1
_geom_bond_atom_site_label_2
_geom_bond_distance
_geom_bond_site_symmetry_2
_geom_bond_publ_flag
Cu1 N4 1.995(6) . ?
Cu1 N1 2.023(6) . ?
Cu1 Cl1 2.266(3) . ?
Cu1 Cl2 2.292(2) . ?
Cu1 Cl2 2.918(3) . 3_756
N1 C1 1.350(9) . ?
N1 C5 1.352(9) . ?
N2 C7 1.369(11) . ?
N2 C6 1.473(10) . ?
N2 C12 1.507(13) . ?
N3 C9 1.398(13) . ?
N3 C13 1.429(12) . ?
N3 C10 1.545(17) . ?
N4 C14 1.292(9) . ?
N4 C18 1.329(10) . ?
C1 C2 1.399(10) . ?
C2 C3 1.383(11) . ?
C3 C4 1.390(11) . ?
C3 C6 1.523(10) . ?
C4 C5 1.341(10) . ?
C7 C8 1.504(14) . ?
C8 C9 1.451(14) . ?
C10 C11 1.427(17) . ?
C11 C12 1.455(18) . ?
C13 C16 1.524(12) 3_756 ?
C14 C15 1.375(10) . ?
C15 C16 1.386(11) . ?
C16 C17 1.359(12) . ?
C16 C13 1.524(12) 3_756 ?
C17 C18 1.353(11) . ?
Cl3 O1 1.344(11) . ?
Cl3 O4 1.371(9) . ?
Cl3 O2 1.461(10) . ?
Cl3 O3 1.462(9) . ?
